data_4509417
loop_
_publ_author_name
'Dong, Bao-xia'
'Xu, Qiang'

_publ_section_title
;
 Structural Investigation of Flexible
 1,4-Bis(1,2,4-triazol-1-ylmethyl)benzene Ligand in Keggin-Based
 Polyoxometalate Frameworks
;
_journal_issue 6
_journal_name_full 'Crystal Growth &amp; Design'
_journal_page_first 2776
_journal_paper_doi 10.1021/cg9000076
_journal_volume 9
_journal_year 2009
_chemical_formula_sum 'C36 H52 Mn2 Mo12 N18 O48 Si'
_chemical_formula_weight 2794.21
_chemical_name_systematic
; 
 ? 
;
_space_group_IT_number 2
_symmetry_cell_setting triclinic
_symmetry_space_group_name_Hall '-P 1'
_symmetry_space_group_name_H-M 'P -1'
_atom_sites_solution_hydrogens geom
_atom_sites_solution_primary direct
_atom_sites_solution_secondary difmap
_audit_creation_method SHELXL-97
_cell_angle_alpha 105.70(3)
_cell_angle_beta 90.80(3)
_cell_angle_gamma 108.80(3)
_cell_formula_units_Z 1
_cell_length_a 10.260(2)
_cell_length_b 13.550(3)
_cell_length_c 14.860(3)
_cell_measurement_temperature 293(2)
_cell_measurement_theta_max 24.0
_cell_measurement_theta_min 3.10
_cell_volume 1871.1(8)
_computing_cell_refinement 'Bruker XSCANS'
_computing_data_collection 'Bruker XSCANS'
_computing_data_reduction 'Bruker SHELXTL'
_computing_molecular_graphics 'Bruker SHELXTL'
_computing_publication_material 'Bruker SHELXTL'
_computing_structure_refinement 'SHELXL-97 (Sheldrick, 1997)'
_computing_structure_solution 'SHELXS-97 (Sheldrick, 1990)'
_diffrn_ambient_temperature 293(2)
_diffrn_measured_fraction_theta_full 0.989
_diffrn_measured_fraction_theta_max 0.989
_diffrn_measurement_device_type 'Bruker P4'
_diffrn_measurement_method '\w scans'
_diffrn_radiation_monochromator graphite
_diffrn_radiation_source 'fine-focus sealed tube'
_diffrn_radiation_type MoK\a
_diffrn_radiation_wavelength 0.71073
_diffrn_reflns_av_R_equivalents 0.0233
_diffrn_reflns_av_sigmaI/netI 0.0322
_diffrn_reflns_limit_h_max 11
_diffrn_reflns_limit_h_min -11
_diffrn_reflns_limit_k_max 15
_diffrn_reflns_limit_k_min -15
_diffrn_reflns_limit_l_max 17
_diffrn_reflns_limit_l_min -17
_diffrn_reflns_number 12931
_diffrn_reflns_theta_full 24.00
_diffrn_reflns_theta_max 24.00
_diffrn_reflns_theta_min 3.10
_diffrn_standards_decay_% none
_diffrn_standards_interval_count none
_diffrn_standards_interval_time none
_diffrn_standards_number none
_exptl_absorpt_coefficient_mu 2.389
_exptl_absorpt_correction_type none
_exptl_absorpt_process_details none
_exptl_crystal_colour yellow
_exptl_crystal_density_diffrn 2.466
_exptl_crystal_density_meas ?
_exptl_crystal_density_method 'not measured'
_exptl_crystal_description block
_exptl_crystal_F_000 1330
_exptl_crystal_size_max 0.28
_exptl_crystal_size_mid 0.26
_exptl_crystal_size_min 0.24
_refine_diff_density_max 1.561
_refine_diff_density_min -2.003
_refine_diff_density_rms 0.312
_refine_ls_extinction_method none
_refine_ls_goodness_of_fit_ref 1.285
_refine_ls_hydrogen_treatment constr
_refine_ls_matrix_type full
_refine_ls_number_parameters 551
_refine_ls_number_reflns 5819
_refine_ls_number_restraints 0
_refine_ls_restrained_S_all 1.285
_refine_ls_R_factor_all 0.1106
_refine_ls_R_factor_gt 0.1027
_refine_ls_shift/su_max 0.000
_refine_ls_shift/su_mean 0.000
_refine_ls_structure_factor_coef Fsqd
_refine_ls_weighting_details 'calc w=1/[\s^2^(Fo^2^)+(0.0000P)^2^+137.3489P] where P=(Fo^2^+2Fc^2^)/3'
_refine_ls_weighting_scheme calc
_refine_ls_wR_factor_gt 0.2342
_refine_ls_wR_factor_ref 0.2422
_reflns_number_gt 5335
_reflns_number_total 5886
_reflns_threshold_expression >2sigma(I)
_cod_data_source_file cg9000076sup1.cif
_cod_data_source_block 5
_cod_depositor_comments
;
The following automatic conversions were performed:

'_symmetry_cell_setting' value 'Triclinic' changed to 'triclinic'
according to /home/saulius/struct/CIF-dictionaries/cif_core.dic
dictionary named 'cif_core.dic' version 2.4.2 from 2011-04-26.

Automatic conversion script
Id: cif_fix_values 1891 2012-01-12 08:04:46Z andrius 

The following automatic conversions were performed:

'_exptl_crystal_density_meas' value 'none' was changed to '?' - the
value is perceived as not measured.

Automatic conversion script
Id: cif_fix_values 3008 2015-01-20 13:52:24Z robertas 
;
_cod_original_sg_symbol_H-M P-1
_cod_database_code 4509417

loop_
_symmetry_equiv_pos_as_xyz
'x, y, z'
'-x, -y, -z'

loop_
_atom_site_label
_atom_site_type_symbol
_atom_site_fract_x
_atom_site_fract_y
_atom_site_fract_z
_atom_site_U_iso_or_equiv
_atom_site_adp_type
_atom_site_occupancy
_atom_site_symmetry_multiplicity
_atom_site_calc_flag
_atom_site_refinement_flags
Mo1 Mo 0.5244(2) 0.62189(15) 0.24447(12) 0.0292(5) Uani 1 1 d .
Mo2 Mo 0.3850(2) 0.72159(15) 0.08307(13) 0.0304(5) Uani 1 1 d .
Mo3 Mo 0.4113(2) 0.62540(17) -0.16019(14) 0.0328(5) Uani 1 1 d .
Mo4 Mo 0.7150(2) 0.76319(15) 0.00351(13) 0.0340(5) Uani 1 1 d .
Mo5 Mo 0.1955(2) 0.46623(16) 0.11466(13) 0.0317(5) Uani 1 1 d .
Mo6 Mo 0.1734(2) 0.38413(16) -0.13303(15) 0.0357(5) Uani 1 1 d .
Mn1 Mn 0.3511(3) 0.9917(3) 0.2392(2) 0.0299(7) Uani 1 1 d .
N1 N 0.372(2) 1.1574(15) 0.3278(15) 0.042(5) Uani 1 1 d .
N2 N 0.359(2) 1.3200(15) 0.3758(13) 0.041(5) Uani 1 1 d .
N3 N 0.465(2) 1.3253(18) 0.4358(14) 0.052(6) Uani 1 1 d .
N4 N 0.2378(19) 0.7644(15) 0.4064(14) 0.036(5) Uani 1 1 d .
N5 N 0.293(2) 0.8609(16) 0.4814(13) 0.046(5) Uani 1 1 d .
N6 N 0.2925(19) 0.9002(15) 0.3448(13) 0.034(4) Uani 1 1 d .
N7 N 0.573(2) 1.0178(16) 0.2797(14) 0.041(5) Uani 1 1 d .
N8 N 0.801(2) 1.0719(19) 0.2690(16) 0.051(6) Uani 1 1 d .
N9 N 0.7639(18) 0.9831(14) 0.2976(13) 0.031(4) Uani 1 1 d .
O1W O 0.420(2) 1.0599(16) 0.1248(14) 0.062(5) Uani 1 1 d .
O1 O 0.583(3) 0.526(2) 0.1035(18) 0.031(7) Uani 0.50 1 d P
O2W O 0.1377(19) 0.9428(16) 0.1709(13) 0.061(5) Uani 1 1 d .
O2 O 0.424(3) 0.557(2) 0.0807(19) 0.024(6) Uani 0.50 1 d P
O3 O 0.503(3) 0.3837(19) 0.0142(18) 0.022(6) Uani 0.50 1 d P
O3W O 0.653(4) 1.050(3) 0.051(2) 0.056(10) Uani 0.50 1 d P
O4 O 0.670(3) 0.580(2) 0.005(2) 0.029(7) Uani 0.50 1 d P
O4W O 0.117(3) 0.812(3) -0.021(3) 0.046(9) Uani 0.50 1 d P
O5 O 0.799(3) 0.6719(17) -0.0904(12) 0.092(9) Uani 1 1 d .
O5W O 0.037(2) 1.107(2) 0.1676(17) 0.084(7) Uani 1 1 d .
O6 O 0.581(2) 0.796(2) 0.0709(12) 0.087(8) Uani 1 1 d .
O7 O 0.236(2) 0.5147(14) -0.1589(19) 0.083(8) Uani 1 1 d .
O8 O 0.238(2) 0.6138(14) 0.0974(14) 0.068(6) Uani 1 1 d .
O9 O 0.120(3) 0.4273(18) -0.0182(12) 0.100(10) Uani 1 1 d .
O10 O 0.817(2) 0.8850(14) -0.0049(14) 0.060(5) Uani 1 1 d .
O11 O 0.587(2) 0.730(2) -0.1108(11) 0.095(9) Uani 1 1 d .
O12 O 0.529(2) 0.6738(14) 0.3596(10) 0.057(5) Uani 1 1 d .
O13 O 0.3424(17) 0.8320(12) 0.1326(11) 0.042(4) Uani 1 1 d .
O14 O 0.478(2) 0.7175(16) 0.1990(17) 0.087(9) Uani 1 1 d .
O15 O 0.358(2) 0.6849(15) -0.2308(12) 0.054(5) Uani 1 1 d .
O16 O 0.708(2) 0.6637(14) 0.227(2) 0.102(10) Uani 1 1 d .
O17 O 0.812(3) 0.7446(18) 0.0953(13) 0.099(10) Uani 1 1 d .
O18 O 0.323(2) 0.5290(15) 0.2154(15) 0.072(7) Uani 1 1 d .
O19 O 0.538(2) 0.4771(14) 0.2432(19) 0.081(8) Uani 1 1 d .
O20 O 0.0230(18) 0.3155(13) -0.2011(12) 0.049(4) Uani 1 1 d .
O21 O 0.0507(17) 0.4542(16) 0.1646(13) 0.054(5) Uani 1 1 d .
O22 O 0.345(2) 0.704(2) -0.0406(13) 0.085(8) Uani 1 1 d .
Si1 Si 0.5000 0.5000 0.0000 0.0293(18) Uani 1 2 d S
C1 C 0.466(3) 1.2202(19) 0.4000(15) 0.046(7) Uani 1 1 d .
H1A H 0.5289 1.1952 0.4247 0.056 Uiso 1 1 calc R
C2 C 0.309(3) 1.2216(19) 0.3133(19) 0.049(7) Uani 1 1 d .
H2A H 0.2377 1.2016 0.2653 0.058 Uiso 1 1 calc R
C3 C 0.313(3) 1.415(2) 0.390(2) 0.051(7) Uani 1 1 d .
H3A H 0.2944 1.4247 0.3292 0.061 Uiso 1 1 calc R
H3B H 0.3863 1.4797 0.4267 0.061 Uiso 1 1 calc R
C4 C 0.181(3) 1.3979(18) 0.4407(16) 0.038(6) Uani 1 1 d .
C5 C 0.189(3) 1.408(2) 0.5321(19) 0.054(7) Uani 1 1 d .
H5A H 0.2754 1.4240 0.5643 0.065 Uiso 1 1 calc R
C6 C 0.070(3) 1.394(2) 0.5832(19) 0.048(6) Uani 1 1 d .
H6A H 0.0780 1.4041 0.6477 0.058 Uiso 1 1 calc R
C7 C -0.058(2) 1.3643(17) 0.5309(15) 0.033(5) Uani 1 1 d .
C8 C -0.068(2) 1.3465(18) 0.4332(17) 0.037(5) Uani 1 1 d .
H8A H -0.1528 1.3226 0.3971 0.044 Uiso 1 1 calc R
C9 C 0.058(3) 1.367(2) 0.3927(16) 0.056(8) Uani 1 1 d .
H9A H 0.0545 1.3580 0.3283 0.067 Uiso 1 1 calc R
C10 C 0.191(3) 0.6561(18) 0.4205(18) 0.046(7) Uani 1 1 d .
H10A H 0.2631 0.6491 0.4585 0.056 Uiso 1 1 calc R
H10B H 0.1742 0.6013 0.3601 0.056 Uiso 1 1 calc R
C11 C 0.237(2) 0.7915(18) 0.3271(16) 0.034(5) Uiso 1 1 d .
H11A H 0.2025 0.7425 0.2678 0.041 Uiso 1 1 calc R
C12 C 0.322(3) 0.9336(18) 0.4396(18) 0.047(7) Uani 1 1 d .
H12A H 0.3607 1.0071 0.4725 0.057 Uiso 1 1 calc R
C13 C 0.628(3) 0.9516(18) 0.3040(15) 0.036(5) Uani 1 1 d .
H13A H 0.5788 0.8913 0.3229 0.043 Uiso 1 1 calc R
C14 C 0.685(3) 1.093(2) 0.2622(19) 0.050(7) Uani 1 1 d .
H14A H 0.6804 1.1539 0.2466 0.060 Uiso 1 1 calc R
C15 C 0.859(3) 0.927(2) 0.3072(18) 0.048(6) Uani 1 1 d .
H15A H 0.9259 0.9373 0.2622 0.057 Uiso 1 1 calc R
H15B H 0.8080 0.8496 0.2928 0.057 Uiso 1 1 calc R
C16 C 0.937(2) 0.9690(17) 0.4082(16) 0.035(5) Uani 1 1 d .
C17 C 0.920(2) 0.895(2) 0.458(2) 0.051(7) Uani 1 1 d .
H17A H 0.8629 0.8236 0.4307 0.062 Uiso 1 1 calc R
C18 C 1.014(3) 1.076(2) 0.451(2) 0.063(9) Uani 1 1 d .
H18A H 1.0230 1.1289 0.4204 0.075 Uiso 1 1 calc R

loop_
_atom_site_aniso_label
_atom_site_aniso_U_11
_atom_site_aniso_U_22
_atom_site_aniso_U_33
_atom_site_aniso_U_23
_atom_site_aniso_U_13
_atom_site_aniso_U_12
Mo1 0.0459(12) 0.0244(9) 0.0162(9) 0.0035(7) 0.0080(8) 0.0124(8)
Mo2 0.0383(11) 0.0271(10) 0.0308(10) 0.0014(8) 0.0038(8) 0.0235(9)
Mo3 0.0372(11) 0.0442(12) 0.0347(11) 0.0298(9) 0.0073(8) 0.0217(9)
Mo4 0.0478(13) 0.0203(9) 0.0291(10) 0.0111(8) 0.0039(9) 0.0021(8)
Mo5 0.0322(11) 0.0447(12) 0.0313(10) 0.0199(9) 0.0158(8) 0.0226(9)
Mo6 0.0276(11) 0.0295(10) 0.0439(12) -0.0016(9) -0.0141(9) 0.0126(8)
Mn1 0.0302(18) 0.0267(17) 0.0354(19) 0.0097(14) 0.0056(14) 0.0124(14)
N1 0.048(13) 0.037(11) 0.052(13) 0.015(10) 0.030(10) 0.027(10)
N2 0.059(14) 0.035(11) 0.036(11) 0.016(9) 0.023(10) 0.018(10)
N3 0.068(16) 0.057(14) 0.028(11) 0.000(10) -0.011(10) 0.028(12)
N4 0.028(10) 0.038(11) 0.050(12) 0.025(9) 0.024(9) 0.010(8)
N5 0.060(14) 0.034(11) 0.024(10) 0.001(9) -0.007(9) -0.003(10)
N6 0.031(10) 0.040(11) 0.037(11) 0.021(9) 0.003(8) 0.012(8)
N7 0.038(12) 0.045(12) 0.052(12) 0.028(10) 0.006(9) 0.017(10)
N8 0.040(13) 0.066(15) 0.061(14) 0.038(12) 0.022(11) 0.020(11)
N9 0.025(10) 0.031(10) 0.037(11) 0.010(8) -0.001(8) 0.009(8)
O1W 0.087(15) 0.059(12) 0.062(12) 0.039(10) 0.016(11) 0.037(11)
O1 0.043(18) 0.042(17) 0.014(14) 0.008(12) 0.010(13) 0.020(15)
O2W 0.042(11) 0.073(13) 0.060(12) -0.003(10) 0.005(9) 0.028(10)
O2 0.019(14) 0.029(15) 0.033(16) 0.016(12) 0.010(12) 0.013(12)
O3 0.037(16) 0.012(13) 0.031(15) 0.017(11) 0.024(13) 0.016(12)
O3W 0.09(3) 0.06(2) 0.027(18) 0.011(16) -0.016(18) 0.04(2)
O4 0.030(16) 0.021(14) 0.045(18) 0.014(13) 0.022(13) 0.017(13)
O4W 0.021(16) 0.041(19) 0.07(2) 0.008(17) -0.016(15) 0.007(14)
O5 0.21(3) 0.063(13) 0.027(10) -0.008(9) -0.016(13) 0.097(17)
O5W 0.046(12) 0.13(2) 0.091(17) 0.063(16) 0.029(11) 0.023(13)
O6 0.038(11) 0.17(2) 0.026(10) 0.002(12) 0.000(8) 0.015(13)
O7 0.052(12) 0.028(9) 0.17(2) 0.028(12) 0.075(14) 0.019(9)
O8 0.081(15) 0.032(10) 0.078(14) 0.025(9) -0.044(11) -0.005(9)
O9 0.23(3) 0.089(16) 0.019(9) 0.000(10) -0.007(13) 0.12(2)
O10 0.062(13) 0.034(10) 0.073(13) 0.014(9) 0.035(10) 0.003(9)
O11 0.051(13) 0.19(3) 0.010(8) -0.010(12) 0.004(8) 0.036(15)
O12 0.104(16) 0.044(10) 0.016(8) 0.009(7) 0.009(9) 0.018(10)
O13 0.055(11) 0.029(8) 0.050(10) 0.001(7) -0.006(8) 0.034(8)
O14 0.072(14) 0.060(13) 0.123(19) 0.068(13) -0.059(13) -0.018(11)
O15 0.082(13) 0.079(13) 0.055(11) 0.058(10) 0.042(10) 0.067(12)
O16 0.074(15) 0.026(10) 0.23(3) 0.041(14) 0.091(18) 0.035(10)
O17 0.22(3) 0.077(15) 0.033(11) -0.002(10) -0.004(14) 0.118(19)
O18 0.067(13) 0.046(11) 0.098(16) 0.053(11) -0.037(12) -0.011(10)
O19 0.057(13) 0.026(9) 0.17(2) 0.041(12) 0.060(14) 0.019(9)
O20 0.044(10) 0.040(9) 0.052(11) 0.005(8) -0.002(8) 0.008(8)
O21 0.032(10) 0.086(14) 0.063(12) 0.036(11) 0.021(9) 0.033(10)
O22 0.042(12) 0.15(2) 0.034(11) 0.009(12) 0.004(9) 0.010(13)
Si1 0.029(5) 0.023(4) 0.038(5) 0.010(4) 0.002(4) 0.011(4)
C1 0.09(2) 0.040(14) 0.019(11) 0.000(10) -0.008(12) 0.043(14)
C2 0.072(19) 0.037(14) 0.058(17) 0.019(13) 0.026(14) 0.041(14)
C3 0.047(16) 0.062(17) 0.075(19) 0.046(15) 0.031(14) 0.037(14)
C4 0.061(17) 0.027(12) 0.034(13) 0.002(10) 0.016(12) 0.032(12)
C5 0.062(18) 0.068(19) 0.055(17) 0.037(15) 0.007(14) 0.037(15)
C6 0.055(17) 0.059(17) 0.045(15) 0.025(13) 0.014(13) 0.029(14)
C7 0.045(14) 0.032(12) 0.030(12) 0.018(10) 0.012(10) 0.016(10)
C8 0.027(12) 0.036(12) 0.050(15) 0.009(11) 0.008(10) 0.017(10)
C9 0.11(3) 0.047(15) 0.012(11) 0.002(10) 0.028(14) 0.029(16)
C10 0.060(17) 0.024(12) 0.050(15) 0.005(11) 0.029(13) 0.011(11)
C12 0.067(18) 0.015(11) 0.046(15) 0.003(10) -0.005(13) -0.001(11)
C13 0.057(16) 0.031(12) 0.030(12) 0.011(10) 0.009(11) 0.027(11)
C14 0.046(16) 0.041(14) 0.067(18) 0.038(13) -0.010(13) 0.003(12)
C15 0.036(14) 0.044(14) 0.055(16) -0.003(12) -0.014(12) 0.019(12)
C16 0.037(13) 0.021(11) 0.043(13) -0.006(10) -0.005(10) 0.018(10)
C17 0.029(14) 0.033(13) 0.072(19) 0.008(13) -0.022(13) -0.009(11)
C18 0.08(2) 0.033(14) 0.07(2) 0.028(14) -0.027(16) 0.004(14)

loop_
_atom_type_symbol
_atom_type_description
_atom_type_scat_dispersion_real
_atom_type_scat_dispersion_imag
_atom_type_scat_source
C C 0.0033 0.0016 'International Tables Vol C Tables 4.2.6.8 and 6.1.1.4'
H H 0.0000 0.0000 'International Tables Vol C Tables 4.2.6.8 and 6.1.1.4'
N N 0.0061 0.0033 'International Tables Vol C Tables 4.2.6.8 and 6.1.1.4'
O O 0.0106 0.0060 'International Tables Vol C Tables 4.2.6.8 and 6.1.1.4'
Si Si 0.0817 0.0704 'International Tables Vol C Tables 4.2.6.8 and 6.1.1.4'
Mn Mn 0.3368 0.7283 'International Tables Vol C Tables 4.2.6.8 and 6.1.1.4'
Mo Mo -1.6832 0.6857 'International Tables Vol C Tables 4.2.6.8 and 6.1.1.4'

loop_
_geom_angle_atom_site_label_1
_geom_angle_atom_site_label_2
_geom_angle_atom_site_label_3
_geom_angle
_geom_angle_site_symmetry_1
_geom_angle_site_symmetry_3
O12 Mo1 O14 102.4(11) . .
O12 Mo1 O16 102.3(12) . .
O14 Mo1 O16 98.5(10) . .
O12 Mo1 O19 98.6(10) . .
O14 Mo1 O19 156.5(11) . .
O16 Mo1 O19 87.1(8) . .
O12 Mo1 O18 99.0(10) . .
O14 Mo1 O18 86.5(8) . .
O16 Mo1 O18 156.5(11) . .
O19 Mo1 O18 79.9(8) . .
O12 Mo1 O1 157.7(10) . .
O14 Mo1 O1 97.2(11) . .
O16 Mo1 O1 63.8(11) . .
O19 Mo1 O1 64.8(10) . .
O18 Mo1 O1 92.9(10) . .
O12 Mo1 O2 155.8(10) . .
O14 Mo1 O2 63.5(10) . .
O16 Mo1 O2 99.4(12) . .
O19 Mo1 O2 93.2(10) . .
O18 Mo1 O2 62.2(9) . .
O1 Mo1 O2 45.7(9) . .
O13 Mo2 O8 102.1(10) . .
O13 Mo2 O22 101.1(10) . .
O8 Mo2 O22 98.5(9) . .
O13 Mo2 O6 98.4(10) . .
O8 Mo2 O6 156.6(11) . .
O22 Mo2 O6 88.5(8) . .
O13 Mo2 O14 96.6(9) . .
O8 Mo2 O14 87.5(8) . .
O22 Mo2 O14 159.6(11) . .
O6 Mo2 O14 78.9(9) . .
O13 Mo2 O3 157.5(8) . 2_665
O8 Mo2 O3 98.7(10) . 2_665
O22 Mo2 O3 67.1(10) . 2_665
O6 Mo2 O3 63.5(10) . 2_665
O14 Mo2 O3 92.8(11) . 2_665
O13 Mo2 O2 154.2(9) . .
O8 Mo2 O2 63.9(9) . .
O22 Mo2 O2 102.5(11) . .
O6 Mo2 O2 92.8(10) . .
O14 Mo2 O2 62.7(10) . .
O3 Mo2 O2 46.5(8) 2_665 .
O15 Mo3 O19 101.9(10) . 2_665
O15 Mo3 O11 100.4(11) . .
O19 Mo3 O11 99.8(9) 2_665 .
O15 Mo3 O7 98.8(10) . .
O19 Mo3 O7 89.4(8) 2_665 .
O11 Mo3 O7 156.5(11) . .
O15 Mo3 O22 95.9(9) . .
O19 Mo3 O22 160.4(10) 2_665 .
O11 Mo3 O22 85.0(8) . .
O7 Mo3 O22 79.6(9) . .
O15 Mo3 O3 154.8(9) . 2_665
O19 Mo3 O3 101.5(10) 2_665 2_665
O11 Mo3 O3 66.2(9) . 2_665
O7 Mo3 O3 90.9(10) . 2_665
O22 Mo3 O3 62.9(9) . 2_665
O15 Mo3 O1 156.0(10) . 2_665
O19 Mo3 O1 65.4(9) 2_665 2_665
O11 Mo3 O1 101.8(11) . 2_665
O7 Mo3 O1 62.4(10) . 2_665
O22 Mo3 O1 95.1(10) . 2_665
O3 Mo3 O1 47.2(9) 2_665 2_665
O10 Mo4 O17 101.9(12) . .
O10 Mo4 O6 103.2(11) . .
O17 Mo4 O6 98.1(10) . .
O10 Mo4 O11 95.0(11) . .
O17 Mo4 O11 160.7(11) . .
O6 Mo4 O11 86.8(8) . .
O10 Mo4 O5 97.0(10) . .
O17 Mo4 O5 88.5(8) . .
O6 Mo4 O5 157.0(11) . .
O11 Mo4 O5 80.4(9) . .
O10 Mo4 O4 153.8(9) . .
O17 Mo4 O4 63.9(11) . .
O6 Mo4 O4 100.8(11) . .
O11 Mo4 O4 96.9(12) . .
O5 Mo4 O4 62.3(9) . .
O10 Mo4 O3 154.5(10) . 2_665
O17 Mo4 O3 101.5(12) . 2_665
O6 Mo4 O3 63.4(10) . 2_665
O11 Mo4 O3 63.9(10) . 2_665
O5 Mo4 O3 93.7(10) . 2_665
O4 Mo4 O3 49.9(9) . 2_665
O21 Mo5 O18 101.4(10) . .
O21 Mo5 O5 101.3(12) . 2_665
O18 Mo5 O5 97.6(9) . 2_665
O21 Mo5 O9 99.3(11) . .
O18 Mo5 O9 157.1(12) . .
O5 Mo5 O9 87.8(8) 2_665 .
O21 Mo5 O8 100.7(10) . .
O18 Mo5 O8 87.2(7) . .
O5 Mo5 O8 156.0(11) 2_665 .
O9 Mo5 O8 79.4(8) . .
O21 Mo5 O4 154.9(10) . 2_665
O18 Mo5 O4 101.5(11) . 2_665
O5 Mo5 O4 65.3(10) 2_665 2_665
O9 Mo5 O4 60.6(11) . 2_665
O8 Mo5 O4 90.7(9) . 2_665
O21 Mo5 O2 157.0(10) . .
O18 Mo5 O2 65.7(10) . .
O5 Mo5 O2 99.3(11) 2_665 .
O9 Mo5 O2 91.5(11) . .
O8 Mo5 O2 61.3(9) . .
O4 Mo5 O2 46.6(9) 2_665 .
O20 Mo6 O9 103.0(11) . .
O20 Mo6 O7 104.8(10) . .
O9 Mo6 O7 99.6(10) . .
O20 Mo6 O16 96.3(10) . 2_665
O9 Mo6 O16 157.5(12) . 2_665
O7 Mo6 O16 86.4(8) . 2_665
O20 Mo6 O17 95.4(10) . 2_665
O9 Mo6 O17 86.3(8) . 2_665
O7 Mo6 O17 156.9(11) . 2_665
O16 Mo6 O17 80.3(9) 2_665 2_665
O20 Mo6 O4 153.5(9) . 2_665
O9 Mo6 O4 63.2(10) . 2_665
O7 Mo6 O4 99.9(11) . 2_665
O16 Mo6 O4 94.5(11) 2_665 2_665
O17 Mo6 O4 62.7(9) 2_665 2_665
O20 Mo6 O1 154.7(9) . 2_665
O9 Mo6 O1 101.6(12) . 2_665
O7 Mo6 O1 64.9(10) . 2_665
O16 Mo6 O1 61.2(10) 2_665 2_665
O17 Mo6 O1 92.0(11) 2_665 2_665
O4 Mo6 O1 48.3(9) 2_665 2_665
O1W Mn1 O2W 86.6(8) . .
O1W Mn1 N1 88.7(7) . .
O2W Mn1 N1 98.9(7) . .
O1W Mn1 N6 170.8(7) . .
O2W Mn1 N6 95.6(7) . .
N1 Mn1 N6 99.7(7) . .
O1W Mn1 N7 87.6(7) . .
O2W Mn1 N7 167.8(7) . .
N1 Mn1 N7 91.6(8) . .
N6 Mn1 N7 88.6(7) . .
O1W Mn1 O13 83.5(7) . .
O2W Mn1 O13 81.3(6) . .
N1 Mn1 O13 172.2(7) . .
N6 Mn1 O13 88.0(7) . .
N7 Mn1 O13 87.4(7) . .
C2 N1 C1 104(2) . .
C2 N1 Mn1 128.2(19) . .
C1 N1 Mn1 127.6(16) . .
C2 N2 N3 111(2) . .
C2 N2 C3 130(2) . .
N3 N2 C3 119(2) . .
N2 N3 C1 99.0(19) . .
C11 N4 N5 108.2(18) . .
C11 N4 C10 129(2) . .
N5 N4 C10 122.7(19) . .
C12 N5 N4 102.4(18) . .
C11 N6 C12 102.0(18) . .
C11 N6 Mn1 126.7(15) . .
C12 N6 Mn1 130.6(15) . .
C13 N7 C14 102(2) . .
C13 N7 Mn1 129.4(16) . .
C14 N7 Mn1 126.5(15) . .
C14 N8 N9 103.7(19) . .
N8 N9 C13 109.2(18) . .
N8 N9 C15 122(2) . .
C13 N9 C15 128(2) . .
Si1 O1 Mo1 123.5(15) . .
Si1 O1 Mo6 120.9(14) . 2_665
Mo1 O1 Mo6 97.4(10) . 2_665
Si1 O1 Mo3 119.2(15) . 2_665
Mo1 O1 Mo3 95.0(9) . 2_665
Mo6 O1 Mo3 94.1(10) 2_665 2_665
Si1 O2 Mo2 121.7(13) . .
Si1 O2 Mo5 123.3(14) . .
Mo2 O2 Mo5 95.6(9) . .
Si1 O2 Mo1 120.3(13) . .
Mo2 O2 Mo1 94.4(9) . .
Mo5 O2 Mo1 94.3(9) . .
Si1 O3 Mo2 121.9(12) . 2_665
Si1 O3 Mo3 121.5(14) . 2_665
Mo2 O3 Mo3 97.5(9) 2_665 2_665
Si1 O3 Mo4 118.4(14) . 2_665
Mo2 O3 Mo4 95.7(9) 2_665 2_665
Mo3 O3 Mo4 95.9(8) 2_665 2_665
Si1 O4 Mo6 120.5(14) . 2_665
Si1 O4 Mo5 120.6(14) . 2_665
Mo6 O4 Mo5 98.5(10) 2_665 2_665
Si1 O4 Mo4 117.5(13) . .
Mo6 O4 Mo4 97.7(11) 2_665 .
Mo5 O4 Mo4 97.1(9) 2_665 .
Mo5 O5 Mo4 135.1(14) 2_665 .
Mo4 O6 Mo2 137.2(14) . .
Mo6 O7 Mo3 138.4(13) . .
Mo2 O8 Mo5 138.7(12) . .
Mo6 O9 Mo5 137.6(16) . .
Mo3 O11 Mo4 134.0(14) . .
Mo2 O13 Mn1 158.6(9) . .
Mo1 O14 Mo2 139.2(14) . .
Mo1 O16 Mo6 137.4(15) . 2_665
Mo4 O17 Mo6 135.7(14) . 2_665
Mo5 O18 Mo1 137.6(12) . .
Mo3 O19 Mo1 134.6(13) 2_665 .
Mo2 O22 Mo3 132.4(14) . .
O2 Si1 O2 180.0(19) 2_665 .
O2 Si1 O1 109.9(13) 2_665 .
O2 Si1 O1 70.1(13) . .
O2 Si1 O1 70.1(13) 2_665 2_665
O2 Si1 O1 109.9(13) . 2_665
O1 Si1 O1 180.000(3) . 2_665
O2 Si1 O3 69.7(12) 2_665 .
O2 Si1 O3 110.3(12) . .
O1 Si1 O3 71.5(14) . .
O1 Si1 O3 108.5(14) 2_665 .
O2 Si1 O3 110.3(12) 2_665 2_665
O2 Si1 O3 69.7(12) . 2_665
O1 Si1 O3 108.5(14) . 2_665
O1 Si1 O3 71.5(14) 2_665 2_665
O3 Si1 O3 180.0(17) . 2_665
O2 Si1 O4 68.6(13) 2_665 .
O2 Si1 O4 111.4(13) . .
O1 Si1 O4 69.6(14) . .
O1 Si1 O4 110.4(14) 2_665 .
O3 Si1 O4 106.3(13) . .
O3 Si1 O4 73.7(13) 2_665 .
O2 Si1 O4 111.4(13) 2_665 2_665
O2 Si1 O4 68.6(13) . 2_665
O1 Si1 O4 110.4(14) . 2_665
O1 Si1 O4 69.6(14) 2_665 2_665
O3 Si1 O4 73.7(13) . 2_665
O3 Si1 O4 106.3(13) 2_665 2_665
O4 Si1 O4 180(3) . 2_665
N1 C1 N3 115(2) . .
N1 C1 H1A 122.3 . .
N3 C1 H1A 122.3 . .
N1 C2 N2 111(3) . .
N1 C2 H2A 124.3 . .
N2 C2 H2A 124.3 . .
N2 C3 C4 110.1(19) . .
N2 C3 H3A 109.6 . .
C4 C3 H3A 109.6 . .
N2 C3 H3B 109.6 . .
C4 C3 H3B 109.6 . .
H3A C3 H3B 108.2 . .
C9 C4 C5 119(2) . .
C9 C4 C3 120(2) . .
C5 C4 C3 120(3) . .
C4 C5 C6 123(3) . .
C4 C5 H5A 118.6 . .
C6 C5 H5A 118.6 . .
C7 C6 C5 117(2) . .
C7 C6 H6A 121.7 . .
C5 C6 H6A 121.7 . .
C6 C7 C8 121(2) . .
C6 C7 C10 120(2) . 2_576
C8 C7 C10 119(2) . 2_576
C7 C8 C9 116(2) . .
C7 C8 H8A 121.8 . .
C9 C8 H8A 121.8 . .
C4 C9 C8 124(2) . .
C4 C9 H9A 118.0 . .
C8 C9 H9A 118.0 . .
N4 C10 C7 112.0(18) . 2_576
N4 C10 H10A 109.2 . .
C7 C10 H10A 109.2 2_576 .
N4 C10 H10B 109.2 . .
C7 C10 H10B 109.2 2_576 .
H10A C10 H10B 107.9 . .
N4 C11 N6 110(2) . .
N4 C11 H11A 124.9 . .
N6 C11 H11A 124.9 . .
N5 C12 N6 117(2) . .
N5 C12 H12A 121.4 . .
N6 C12 H12A 121.4 . .
N7 C13 N9 111(2) . .
N7 C13 H13A 124.6 . .
N9 C13 H13A 124.6 . .
N8 C14 N7 114(2) . .
N8 C14 H14A 123.1 . .
N7 C14 H14A 123.1 . .
N9 C15 C16 112.1(19) . .
N9 C15 H15A 109.2 . .
C16 C15 H15A 109.2 . .
N9 C15 H15B 109.2 . .
C16 C15 H15B 109.2 . .
H15A C15 H15B 107.9 . .
C17 C16 C18 119(2) . .
C17 C16 C15 118(2) . .
C18 C16 C15 124(2) . .
C16 C17 C18 122(2) . 2_776
C16 C17 H17A 118.9 . .
C18 C17 H17A 118.9 2_776 .
C16 C18 C17 119(2) . 2_776
C16 C18 H18A 120.5 . .
C17 C18 H18A 120.5 2_776 .

loop_
_geom_bond_atom_site_label_1
_geom_bond_atom_site_label_2
_geom_bond_distance
_geom_bond_site_symmetry_2
Mo1 O12 1.658(15) .
Mo1 O14 1.797(17) .
Mo1 O16 1.82(2) .
Mo1 O19 2.005(17) .
Mo1 O18 2.011(19) .
Mo1 O1 2.35(3) .
Mo1 O2 2.44(3) .
Mo2 O13 1.675(13) .
Mo2 O8 1.791(19) .
Mo2 O22 1.812(19) .
Mo2 O6 1.97(2) .
Mo2 O14 1.979(18) .
Mo2 O3 2.33(2) 2_665
Mo2 O2 2.38(3) .
Mo3 O15 1.667(14) .
Mo3 O19 1.81(2) 2_665
Mo3 O11 1.88(2) .
Mo3 O7 1.943(17) .
Mo3 O22 2.06(2) .
Mo3 O3 2.38(3) 2_665
Mo3 O1 2.43(3) 2_665
Mo4 O10 1.684(16) .
Mo4 O17 1.80(2) .
Mo4 O6 1.81(2) .
Mo4 O11 1.988(19) .
Mo4 O5 2.00(2) .
Mo4 O4 2.38(3) .
Mo4 O3 2.42(3) 2_665
Mo5 O21 1.651(16) .
Mo5 O18 1.793(18) .
Mo5 O5 1.829(17) 2_665
Mo5 O9 1.978(18) .
Mo5 O8 1.993(16) .
Mo5 O4 2.34(3) 2_665
Mo5 O2 2.40(3) .
Mo6 O20 1.671(17) .
Mo6 O9 1.80(2) .
Mo6 O7 1.825(18) .
Mo6 O16 1.98(2) 2_665
Mo6 O17 2.018(19) 2_665
Mo6 O4 2.31(3) 2_665
Mo6 O1 2.38(3) 2_665
Mn1 O1W 2.169(18) .
Mn1 O2W 2.214(18) .
Mn1 N1 2.214(19) .
Mn1 N6 2.228(17) .
Mn1 N7 2.24(2) .
Mn1 O13 2.285(14) .
N1 C2 1.30(3) .
N1 C1 1.33(3) .
N2 C2 1.33(3) .
N2 N3 1.37(3) .
N2 C3 1.47(3) .
N3 C1 1.38(3) .
N4 C11 1.33(3) .
N4 N5 1.41(3) .
N4 C10 1.46(3) .
N5 C12 1.26(3) .
N6 C11 1.34(3) .
N6 C12 1.35(3) .
N7 C13 1.32(3) .
N7 C14 1.35(3) .
N8 C14 1.32(3) .
N8 N9 1.33(3) .
N9 C13 1.33(3) .
N9 C15 1.44(3) .
O1 Si1 1.64(3) .
O1 Mo6 2.38(3) 2_665
O1 Mo3 2.43(3) 2_665
O2 Si1 1.60(3) .
O3 Si1 1.66(2) .
O3 Mo2 2.33(2) 2_665
O3 Mo3 2.38(3) 2_665
O3 Mo4 2.42(3) 2_665
O4 Si1 1.72(3) .
O4 Mo6 2.31(3) 2_665
O4 Mo5 2.34(3) 2_665
O5 Mo5 1.829(17) 2_665
O16 Mo6 1.98(2) 2_665
O17 Mo6 2.018(19) 2_665
O19 Mo3 1.81(2) 2_665
Si1 O2 1.60(3) 2_665
Si1 O1 1.64(3) 2_665
Si1 O3 1.66(2) 2_665
Si1 O4 1.72(3) 2_665
C1 H1A 0.9300 .
C2 H2A 0.9300 .
C3 C4 1.54(3) .
C3 H3A 0.9700 .
C3 H3B 0.9700 .
C4 C9 1.32(4) .
C4 C5 1.33(3) .
C5 C6 1.43(4) .
C5 H5A 0.9300 .
C6 C7 1.40(3) .
C6 H6A 0.9300 .
C7 C8 1.40(3) .
C7 C10 1.53(3) 2_576
C8 C9 1.41(4) .
C8 H8A 0.9300 .
C9 H9A 0.9300 .
C10 C7 1.53(3) 2_576
C10 H10A 0.9700 .
C10 H10B 0.9700 .
C11 H11A 0.9300 .
C12 H12A 0.9300 .
C13 H13A 0.9300 .
C14 H14A 0.9300 .
C15 C16 1.56(3) .
C15 H15A 0.9700 .
C15 H15B 0.9700 .
C16 C17 1.37(3) .
C16 C18 1.38(3) .
C17 C18 1.39(4) 2_776
C17 H17A 0.9300 .
C18 C17 1.39(4) 2_776
C18 H18A 0.9300 .
